data_8100907
loop_
_publ_author_name
'Huang, Ya-Xi'
'Mao, Shao-Yu'
'Mi, Jin-Xiao'
'Wei, Zan-Bin'
'Zhao, Jing-Tai'
'Kniep, R\"udiger'

_publ_section_title
;
 Crystal structure of sodium gallium
 [monohydrogenmonophosphatedihydrogenmonoborate-monophosphate],
 NaGa[BP~2~O~7~(OH)~3~]
;
_journal_coden_ASTM ZKNSFT
_journal_issue 1
_journal_name_full 'Zeitschrift f\"ur Kristallographie - New Crystal Structures'
_journal_page_first 15
_journal_page_last 16
_journal_paper_doi 10.1524/ncrs.2001.216.14.15
_journal_volume 216
_journal_year 2001
_chemical_formula_moiety 'H3 B1 Ga1 Na1 O10 P2'
_chemical_formula_structural 'NaGa[B P2 O7 (OH)3]'
_chemical_formula_sum 'B4 Ga4 H12 Na4 O40 P8'
_chemical_formula_weight 1313.94
_chemical_name_common NaGaH^3(BP^2O^10)
_space_group_IT_number 15
_symmetry_cell_setting monoclinic
_symmetry_space_group_name_Hall '-C 2yc'
_symmetry_space_group_name_H-M 'C 1 2/c 1'
_cell_angle_alpha 90.00
_cell_angle_beta 116.64(2)
_cell_angle_gamma 90.00
_cell_formula_units_Z 4
_cell_length_a 10.408(3)
_cell_length_b 8.094(2)
_cell_length_c 9.099(2)
_cell_measurement_temperature 293(2)
_cell_volume 685.1(3)
_diffrn_ambient_temperature 293(2)
_exptl_crystal_density_diffrn 3.184
_cod_original_sg_symbol_H-M 'C 2/c'
_cod_original_formula_sum 'H12 B4 Ga4 Na4 O40 P8'
_cod_database_code 8100907

loop_
_symmetry_equiv_pos_as_xyz
'x, y, z'
'-x, y, -z+1/2'
'x+1/2, y+1/2, z'
'-x+1/2, y+1/2, -z+1/2'
'-x, -y, -z'
'x, -y, z-1/2'
'-x+1/2, -y+1/2, -z'
'x+1/2, -y+1/2, z-1/2'

loop_
_atom_site_label
_atom_site_type_symbol
_atom_site_fract_x
_atom_site_fract_y
_atom_site_fract_z
_atom_site_U_iso_or_equiv
_atom_site_adp_type
_atom_site_occupancy
_atom_site_symmetry_multiplicity
_atom_site_Wyckoff_symbol
_atom_site_calc_flag
_atom_site_refinement_flags
_atom_site_disorder_assembly
_atom_site_disorder_group
Ga1 Ga 0.2500 0.2500 0.5000 0.0106(2) Uani 1 4 d d S . .
P1 P 0.22299(7) -0.06616(7) 0.67947(8) 0.0100(3) Uani 1 8 f d . . .
Na1 Na 0.0000 -0.1343(2) 0.2500 0.0214(8) Uani 1 4 e d S . .
O1 O 0.1765(2) 0.0963(2) 0.3123(3) 0.0132(8) Uani 1 8 f d . . .
O2 O 0.3897(2) -0.07938(19) 0.7526(3) 0.0131(7) Uani 1 8 f d . . .
O3 O 0.4378(2) 0.1311(2) 0.5991(3) 0.0145(9) Uani 1 8 f d . . .
O4 O 0.1608(2) -0.1990(2) 0.5441(3) 0.0142(8) Uani 1 8 f d . . .
O5 O 0.1732(2) 0.1066(2) 0.6100(2) 0.0119(8) Uani 1 8 f d . . .
B1 B 0.5000 0.0303(4) 0.7500 0.0106(14) Uani 1 4 e d S . .
H1 H 0.2500 -0.2500 0.5000 0.050 Uiso 1 4 c d S . .
H2 H 0.485(7) 0.163(6) 0.591(7) 0.050 Uiso 1 8 f d . . .

loop_
_atom_site_aniso_label
_atom_site_aniso_U_11
_atom_site_aniso_U_22
_atom_site_aniso_U_33
_atom_site_aniso_U_23
_atom_site_aniso_U_13
_atom_site_aniso_U_12
Ga1 0.0103(2) 0.01146(17) 0.0103(2) 0.00066(12) 0.0048(2) 0.00041(12)
P1 0.0085(3) 0.0116(2) 0.0107(3) 0.0006(2) 0.0051(4) 0.0003(2)
Na1 0.0188(8) 0.0221(7) 0.0235(9) 0.000 0.0097(11) 0.000
O1 0.0115(8) 0.0155(7) 0.0142(8) -0.0027(7) 0.0073(11) -0.0013(7)
O2 0.0086(7) 0.0138(6) 0.0166(8) 0.0020(7) 0.0054(10) -0.0003(6)
O3 0.0112(8) 0.0157(7) 0.0152(9) 0.0032(6) 0.0047(11) 0.0010(6)
O4 0.0129(8) 0.0163(7) 0.0148(8) -0.0044(7) 0.0076(11) -0.0009(7)
O5 0.0133(8) 0.0128(6) 0.0147(8) 0.0016(7) 0.0108(11) 0.0017(7)
B1 0.0081(14) 0.0130(12) 0.0105(14) 0.000 0.0038(19) 0.000

loop_
_geom_bond_atom_site_label_1
_geom_bond_atom_site_label_2
_geom_bond_distance
_geom_bond_site_symmetry_2
_geom_bond_publ_flag
Ga1 O5 1.925(3) . n
Ga1 O5 1.925(3) 7_556 n
Ga1 O1 1.9689(19) . n
Ga1 O1 1.9689(19) 7_556 n
Ga1 O3 1.995(2) . n
Ga1 O3 1.995(2) 7_556 n
P1 O1 1.510(3) 6_556 n
P1 O5 1.5262(17) . n
P1 O4 1.5417(19) . n
P1 O2 1.558(2) . n
P1 Na1 3.1251(14) 5_556 n
Na1 O4 2.4944(19) 2 n
Na1 O4 2.4944(19) . n
Na1 O1 2.500(2) . n
Na1 O1 2.500(2) 2 n
Na1 O2 2.591(2) 8_445 n
Na1 O2 2.591(2) 7_546 n
Na1 O5 2.643(3) 6 n
Na1 O5 2.643(3) 5_556 n
Na1 P1 3.1251(14) 6 n
Na1 P1 3.1251(14) 5_556 n
O1 P1 1.510(3) 6 n
O2 B1 1.460(3) . n
O2 Na1 2.591(2) 7_546 n
O3 B1 1.474(3) . n
O5 Na1 2.643(3) 5_556 n
B1 O2 1.460(3) 2_656 n
B1 O3 1.474(3) 2_656 n
